data_4134307
loop_
_publ_author_name
'Dolgopolova, Ekaterina A.'
'Berseneva, Anna A.'
'Faillace, Mart\'in S'
'Ejegbavwo, Otega A.'
'Leith, Gabrielle A.'
'Choi, Seok W.'
'Gregory, Haley N.'
'Rice, Allison M.'
'Smith, Mark D.'
'Chruszcz, Maksymilian'
'Garashchuk, Sophya'
'Mythreye, Karthikeyan'
'Shustova, Natalia B.'

_publ_section_title
;
 Confinement-Driven Photophysics in Cages, Covalent-Organic Frameworks,
 Metal-Organic Frameworks, and DNA.
;
_journal_name_full 'Journal of the American Chemical Society'
_journal_paper_doi 10.1021/jacs.9b13505
_journal_year 2020
_chemical_formula_moiety 'C14 H12 N2 O5'
_chemical_formula_sum 'C14 H12 N2 O5'
_chemical_formula_weight 288.26
_space_group_crystal_system triclinic
_space_group_IT_number 2
_space_group_name_Hall '-P 1'
_space_group_name_H-M_alt 'P -1'
_atom_sites_solution_hydrogens mixed
_audit_creation_date 2016-01-15
_audit_creation_method
;
Olex2 1.2
(compiled 2015.09.30 svn.r3233 for OlexSys, GUI svn.r5103)
;
_cell_angle_alpha 98.095(2)
_cell_angle_beta 96.276(2)
_cell_angle_gamma 108.756(2)
_cell_formula_units_Z 4
_cell_length_a 9.8035(6)
_cell_length_b 11.4779(7)
_cell_length_c 12.3921(9)
_cell_measurement_reflns_used 7317
_cell_measurement_temperature 100(2)
_cell_measurement_theta_max 25.11
_cell_measurement_theta_min 2.30
_cell_volume 1289.30(15)
_computing_cell_refinement 'SAINT v8.34A (Bruker, 2013)'
_computing_data_collection 'Bruker APEXII v2014.9-0 (Bruker, 2014)'
_computing_data_reduction 'SAINT v8.34A (Bruker, 2013)'
_computing_molecular_graphics 'Olex2 (Dolomanov et al., 2009)'
_computing_publication_material 'Olex2 (Dolomanov et al., 2009)'
_computing_structure_refinement 'XL (Sheldrick, 2008)'
_computing_structure_solution 'XT (Sheldrick, 2015)'
_diffrn_ambient_temperature 100(2)
_diffrn_detector 'Bruker PHOTON-100 area detector'
_diffrn_detector_area_resol_mean 10.4
_diffrn_detector_type 'CMOS area detector'
_diffrn_measured_fraction_theta_full 0.998
_diffrn_measured_fraction_theta_max 0.998
_diffrn_measurement_device 'three-circle diffractometer'
_diffrn_measurement_device_type 'Bruker D8 Quest'
_diffrn_measurement_method '\w and \f scans'
_diffrn_radiation_monochromator 'mirror optics'
_diffrn_radiation_probe x-ray
_diffrn_radiation_type MoK\a
_diffrn_radiation_wavelength 0.71073
_diffrn_reflns_av_R_equivalents 0.0651
_diffrn_reflns_av_unetI/netI 0.0346
_diffrn_reflns_Laue_measured_fraction_full 0.998
_diffrn_reflns_Laue_measured_fraction_max 0.998
_diffrn_reflns_limit_h_max 11
_diffrn_reflns_limit_h_min -10
_diffrn_reflns_limit_k_max 13
_diffrn_reflns_limit_k_min -13
_diffrn_reflns_limit_l_max 14
_diffrn_reflns_limit_l_min -14
_diffrn_reflns_number 40894
_diffrn_reflns_point_group_measured_fraction_full 0.998
_diffrn_reflns_point_group_measured_fraction_max 0.998
_diffrn_reflns_theta_full 25.025
_diffrn_reflns_theta_max 25.027
_diffrn_reflns_theta_min 2.296
_diffrn_source 'microfocus sealed X-ray tube'
_diffrn_source_type 'Incoatec I\ms'
_exptl_absorpt_coefficient_mu 0.115
_exptl_absorpt_correction_T_max 0.7454
_exptl_absorpt_correction_T_min 0.7150
_exptl_absorpt_correction_type multi-scan
_exptl_absorpt_process_details
;
SADABS-2014/4 (Bruker,2014/4) was used for absorption correction.
wR2(int) was 0.0656 before and 0.0488 after correction.
The Ratio of minimum to maximum transmission is 0.9592.
The \l/2 correction factor is 0.00150.
;
_exptl_crystal_colour colourless
_exptl_crystal_colour_primary colourless
_exptl_crystal_density_diffrn 1.485
_exptl_crystal_description plate
_exptl_crystal_F_000 600
_exptl_crystal_size_max 0.18
_exptl_crystal_size_mid 0.1
_exptl_crystal_size_min 0.04
_refine_diff_density_max 0.897
_refine_diff_density_min -0.389
_refine_diff_density_rms 0.058
_refine_ls_extinction_method none
_refine_ls_goodness_of_fit_ref 1.041
_refine_ls_hydrogen_treatment refU
_refine_ls_matrix_type full
_refine_ls_number_parameters 420
_refine_ls_number_reflns 4552
_refine_ls_number_restraints 2
_refine_ls_restrained_S_all 1.041
_refine_ls_R_factor_all 0.0716
_refine_ls_R_factor_gt 0.0482
_refine_ls_shift/su_max 0.000
_refine_ls_shift/su_mean 0.000
_refine_ls_structure_factor_coef Fsqd
_refine_ls_weighting_details 'w=1/[\s^2^(Fo^2^)+(0.0516P)^2^+1.3556P] where P=(Fo^2^+2Fc^2^)/3'
_refine_ls_weighting_scheme calc
_refine_ls_wR_factor_gt 0.1126
_refine_ls_wR_factor_ref 0.1235
_reflns_Friedel_coverage 0.000
_reflns_number_gt 3436
_reflns_number_total 4552
_reflns_threshold_expression 'I > 2\s(I)'
_cod_data_source_file ja9b13505_si_004.cif
_cod_data_source_block ead_2_7
_cod_database_code 4134307
_shelx_space_group_comment
;
The symmetry employed for this shelxl refinement is uniquely defined
by the following loop, which should always be used as a source of
symmetry information in preference to the above space-group names.
They are only intended as comments.
;
_shelx_estimated_absorpt_t_max 0.995
_shelx_estimated_absorpt_t_min 0.980
_olex2_refinement_description
;
1. Restrained distances
 O5A-H5A = O4A-H4A
 0.85 with sigma of 0.02
2. Uiso/Uaniso restraints and constraints
Uiso(H4A) = Uiso(H5A)
3. Others
 Fixed Sof: H4A(0.5) H5A(0.5)
4.a Secondary CH2 refined with riding coordinates:
 C5A(H5AA,H5AB), C5B(H5BA,H5BB)
4.b Aromatic/amide H refined with riding coordinates:
 C7A(H7A), C9A(H9A), C10A(H10A), C12A(H12A), C13A(H13A), C7B(H7B), C9B(H9B),
 C10B(H10B), C12B(H12B), C13B(H13B)
4.c Idealised Me refined as rotating group:
 C4A(H4AA,H4AB,H4AC), C4B(H4BA,H4BB,H4BC)
;
_shelx_shelxl_version_number 2014/7
_olex2_submission_special_instructions 'No special instructions were received'

loop_
_space_group_symop_operation_xyz
'x, y, z'
'-x, -y, -z'

loop_
_atom_site_label
_atom_site_type_symbol
_atom_site_fract_x
_atom_site_fract_y
_atom_site_fract_z
_atom_site_U_iso_or_equiv
_atom_site_adp_type
_atom_site_occupancy
_atom_site_site_symmetry_order
_atom_site_calc_flag
_atom_site_refinement_flags_posn
_atom_site_refinement_flags_adp
_atom_site_refinement_flags_occupancy
_atom_site_disorder_assembly
_atom_site_disorder_group
O1A O 0.45934(18) 0.41725(15) 0.19109(14) 0.0256(4) Uani 1 1 d . . . . .
O2A O 0.05052(19) 0.38355(16) 0.03423(14) 0.0261(4) Uani 1 1 d . . . . .
O3A O 0.0779(2) 0.56704(16) 0.14174(15) 0.0266(4) Uani 1 1 d . . . . .
H3A H 0.019(4) 0.580(3) 0.067(3) 0.074(12) Uiso 1 1 d . . . . .
O4A O 0.36600(19) -0.43335(16) 0.01140(15) 0.0271(4) Uani 1 1 d D . . . .
H4A H 0.372(7) -0.504(3) -0.013(5) 0.048(15) Uiso 0.5 1 d D . P . .
O5A O 0.60916(19) -0.35010(16) 0.06278(15) 0.0257(4) Uani 1 1 d D . . . .
H5A H 0.616(7) -0.420(3) 0.039(5) 0.048(15) Uiso 0.5 1 d D . P . .
N1A N 0.2149(2) 0.32143(18) 0.19672(16) 0.0187(4) Uani 1 1 d . . . . .
N2A N 0.1918(2) 0.11752(18) 0.16692(17) 0.0234(5) Uani 1 1 d . . . . .
C1A C 0.3542(3) 0.3234(2) 0.18781(19) 0.0184(5) Uani 1 1 d . . . . .
C2A C 0.3393(3) 0.1898(2) 0.16986(19) 0.0188(5) Uani 1 1 d . . . . .
C3A C 0.1254(3) 0.1979(2) 0.1845(2) 0.0221(5) Uani 1 1 d . . . . .
C4A C -0.0321(3) 0.1646(3) 0.1915(3) 0.0319(7) Uani 1 1 d . . . . .
H4AA H -0.0456 0.2244 0.2504 0.079(13) Uiso 1 1 calc GR . . . .
H4AB H -0.0694 0.0800 0.2077 0.066(11) Uiso 1 1 calc GR . . . .
H4AC H -0.0857 0.1675 0.1209 0.068(11) Uiso 1 1 calc GR . . . .
C5A C 0.1781(3) 0.4336(2) 0.2207(2) 0.0224(5) Uani 1 1 d . . . . .
H5AA H 0.2691 0.5061 0.2479 0.012(6) Uiso 1 1 calc R . . . .
H5AB H 0.1182 0.4257 0.2804 0.030(7) Uiso 1 1 calc R . . . .
C6A C 0.0956(3) 0.4580(2) 0.1220(2) 0.0221(5) Uani 1 1 d . . . . .
C7A C 0.4532(2) 0.1505(2) 0.16028(18) 0.0173(5) Uani 1 1 d . . . . .
H7A H 0.5460 0.2146 0.1708 0.013(6) Uiso 1 1 calc R . . . .
C8A C 0.4536(2) 0.0230(2) 0.13595(18) 0.0163(5) Uani 1 1 d . . . . .
C9A C 0.3284(3) -0.0803(2) 0.08956(19) 0.0193(5) Uani 1 1 d . . . . .
H9A H 0.2365 -0.0691 0.0758 0.032(7) Uiso 1 1 calc R . . . .
C10A C 0.3375(3) -0.1980(2) 0.06372(19) 0.0199(5) Uani 1 1 d . . . . .
H10A H 0.2521 -0.2673 0.0315 0.025(7) Uiso 1 1 calc R . . . .
C11A C 0.4710(3) -0.2163(2) 0.08446(19) 0.0188(5) Uani 1 1 d . . . . .
C12A C 0.5954(3) -0.1150(2) 0.13295(19) 0.0211(5) Uani 1 1 d . . . . .
H12A H 0.6863 -0.1271 0.1493 0.025(7) Uiso 1 1 calc R . . . .
C13A C 0.5866(3) 0.0030(2) 0.15728(19) 0.0191(5) Uani 1 1 d . . . . .
H13A H 0.6725 0.0720 0.1891 0.027(7) Uiso 1 1 calc R . . . .
C14A C 0.4815(3) -0.3422(2) 0.05107(19) 0.0205(5) Uani 1 1 d . . . . .
O1B O 0.8378(2) 0.71251(19) 0.56726(16) 0.0429(5) Uani 1 1 d . . . . .
O2B O 0.8494(2) 0.41940(17) 0.28505(18) 0.0382(5) Uani 1 1 d . . . . .
O3B O 0.7296(2) 0.55495(17) 0.26934(16) 0.0301(4) Uani 1 1 d . . . . .
H3B H 0.650(4) 0.485(4) 0.237(3) 0.071(12) Uiso 1 1 d . . . . .
O4B O 0.5768(2) 1.41155(18) 0.43041(16) 0.0384(5) Uani 1 1 d . . . . .
O5B O 0.5044(2) 1.39172(18) 0.59374(15) 0.0348(5) Uani 1 1 d . . . . .
H5B H 0.472(4) 1.457(4) 0.583(3) 0.073(12) Uiso 1 1 d . . . . .
N1B N 0.9241(2) 0.74394(19) 0.40427(17) 0.0248(5) Uani 1 1 d . . . . .
N2B N 0.8631(3) 0.9090(2) 0.36852(19) 0.0318(5) Uani 1 1 d . . . . .
C1B C 0.8581(3) 0.7706(2) 0.4924(2) 0.0272(6) Uani 1 1 d . . . . .
C2B C 0.8212(3) 0.8812(2) 0.4709(2) 0.0257(6) Uani 1 1 d . . . . .
C3B C 0.9193(3) 0.8265(2) 0.3323(2) 0.0278(6) Uani 1 1 d . . . . .
C4B C 0.9704(3) 0.8159(2) 0.2259(2) 0.0289(6) Uani 1 1 d . . . . .
H4BA H 1.0615 0.7975 0.2351 0.034(8) Uiso 1 1 calc GR . . . .
H4BB H 0.9878 0.8950 0.1992 0.035(8) Uiso 1 1 calc GR . . . .
H4BC H 0.8962 0.7482 0.1723 0.047(9) Uiso 1 1 calc GR . . . .
C5B C 0.9594(3) 0.6306(2) 0.3815(2) 0.0284(6) Uani 1 1 d . . . . .
H5BA H 0.9816 0.6048 0.4524 0.035(8) Uiso 1 1 calc R . . . .
H5BB H 1.0488 0.6493 0.3473 0.036(8) Uiso 1 1 calc R . . . .
C6B C 0.8401(3) 0.5224(2) 0.3065(2) 0.0272(6) Uani 1 1 d . . . . .
C7B C 0.7585(3) 0.9405(2) 0.5402(2) 0.0294(6) Uani 1 1 d . . . . .
H7B H 0.7384 0.9057 0.6044 0.033(8) Uiso 1 1 calc R . . . .
C8B C 0.7163(3) 1.0508(2) 0.53191(19) 0.0226(5) Uani 1 1 d . . . . .
C9B C 0.7387(3) 1.1159(2) 0.44440(19) 0.0212(5) Uani 1 1 d . . . . .
H9B H 0.7884 1.0916 0.3885 0.021(6) Uiso 1 1 calc R . . . .
C10B C 0.6894(3) 1.2150(2) 0.4382(2) 0.0230(5) Uani 1 1 d . . . . .
H10B H 0.7052 1.2581 0.3782 0.029(7) Uiso 1 1 calc R . . . .
C11B C 0.6164(3) 1.2525(2) 0.51988(19) 0.0213(5) Uani 1 1 d . . . . .
C12B C 0.5952(3) 1.1899(2) 0.6080(2) 0.0263(6) Uani 1 1 d . . . . .
H12B H 0.5466 1.2153 0.6643 0.036(8) Uiso 1 1 calc R . . . .
C13B C 0.6447(3) 1.0909(2) 0.6136(2) 0.0269(6) Uani 1 1 d . . . . .
H13B H 0.6300 1.0489 0.6744 0.032(7) Uiso 1 1 calc R . . . .
C14B C 0.5643(3) 1.3591(2) 0.5104(2) 0.0251(6) Uani 1 1 d . . . . .

loop_
_atom_site_aniso_label
_atom_site_aniso_U_11
_atom_site_aniso_U_22
_atom_site_aniso_U_33
_atom_site_aniso_U_23
_atom_site_aniso_U_13
_atom_site_aniso_U_12
O1A 0.0219(9) 0.0234(9) 0.0311(10) 0.0057(7) 0.0062(8) 0.0062(8)
O2A 0.0291(10) 0.0246(9) 0.0288(10) 0.0085(8) 0.0029(8) 0.0141(8)
O3A 0.0330(10) 0.0238(9) 0.0304(10) 0.0103(8) 0.0095(8) 0.0164(8)
O4A 0.0262(10) 0.0180(9) 0.0390(11) 0.0066(8) 0.0103(8) 0.0079(8)
O5A 0.0271(10) 0.0253(10) 0.0309(10) 0.0070(8) 0.0074(8) 0.0156(8)
N1A 0.0200(11) 0.0198(10) 0.0220(11) 0.0085(8) 0.0075(8) 0.0111(9)
N2A 0.0191(11) 0.0226(11) 0.0331(12) 0.0110(9) 0.0102(9) 0.0090(9)
C1A 0.0200(13) 0.0210(12) 0.0165(12) 0.0074(10) 0.0070(10) 0.0074(10)
C2A 0.0199(13) 0.0223(12) 0.0169(12) 0.0060(10) 0.0053(10) 0.0090(10)
C3A 0.0201(13) 0.0229(13) 0.0274(14) 0.0111(10) 0.0079(10) 0.0087(11)
C4A 0.0208(14) 0.0297(15) 0.0504(19) 0.0155(13) 0.0118(13) 0.0102(12)
C5A 0.0249(13) 0.0196(12) 0.0270(14) 0.0072(10) 0.0079(11) 0.0112(11)
C6A 0.0217(13) 0.0217(13) 0.0290(14) 0.0104(11) 0.0120(11) 0.0106(11)
C7A 0.0156(12) 0.0210(12) 0.0156(12) 0.0056(9) 0.0043(9) 0.0051(10)
C8A 0.0190(12) 0.0217(12) 0.0125(11) 0.0070(9) 0.0070(9) 0.0099(10)
C9A 0.0184(12) 0.0241(13) 0.0201(13) 0.0081(10) 0.0071(10) 0.0108(10)
C10A 0.0182(12) 0.0213(12) 0.0213(13) 0.0060(10) 0.0072(10) 0.0063(10)
C11A 0.0228(13) 0.0218(12) 0.0163(12) 0.0085(10) 0.0084(10) 0.0101(10)
C12A 0.0198(13) 0.0286(14) 0.0202(13) 0.0081(10) 0.0060(10) 0.0129(11)
C13A 0.0164(12) 0.0215(12) 0.0195(12) 0.0033(10) 0.0045(10) 0.0062(10)
C14A 0.0231(14) 0.0232(13) 0.0209(13) 0.0106(10) 0.0102(10) 0.0108(11)
O1B 0.0681(15) 0.0498(13) 0.0318(11) 0.0248(10) 0.0199(10) 0.0375(12)
O2B 0.0368(11) 0.0272(10) 0.0626(14) 0.0183(9) 0.0272(10) 0.0169(9)
O3B 0.0259(10) 0.0260(10) 0.0404(11) 0.0129(9) 0.0055(9) 0.0088(9)
O4B 0.0640(14) 0.0367(11) 0.0347(11) 0.0199(9) 0.0273(10) 0.0329(10)
O5B 0.0542(13) 0.0362(11) 0.0287(11) 0.0097(9) 0.0190(9) 0.0297(10)
N1B 0.0236(11) 0.0290(12) 0.0306(12) 0.0151(9) 0.0092(9) 0.0151(9)
N2B 0.0385(14) 0.0363(13) 0.0329(13) 0.0162(10) 0.0152(11) 0.0222(11)
C1B 0.0310(15) 0.0314(14) 0.0238(14) 0.0112(11) 0.0027(11) 0.0149(12)
C2B 0.0257(14) 0.0252(13) 0.0261(14) 0.0083(11) 0.0025(11) 0.0076(11)
C3B 0.0251(14) 0.0305(14) 0.0350(15) 0.0153(12) 0.0099(12) 0.0138(12)
C4B 0.0292(15) 0.0278(14) 0.0354(15) 0.0162(12) 0.0115(12) 0.0112(12)
C5B 0.0274(14) 0.0325(15) 0.0370(16) 0.0183(12) 0.0108(12) 0.0192(12)
C6B 0.0265(14) 0.0308(15) 0.0351(15) 0.0193(12) 0.0181(12) 0.0146(12)
C7B 0.0379(16) 0.0300(14) 0.0213(14) 0.0085(11) 0.0030(12) 0.0121(12)
C8B 0.0267(14) 0.0249(13) 0.0164(12) 0.0051(10) 0.0015(10) 0.0094(11)
C9B 0.0250(13) 0.0234(13) 0.0163(12) 0.0031(10) 0.0071(10) 0.0087(11)
C10B 0.0314(14) 0.0216(13) 0.0187(13) 0.0071(10) 0.0086(11) 0.0097(11)
C11B 0.0255(13) 0.0199(12) 0.0184(12) 0.0025(10) 0.0048(10) 0.0079(10)
C12B 0.0356(15) 0.0271(14) 0.0187(13) 0.0029(10) 0.0098(11) 0.0131(12)
C13B 0.0367(16) 0.0317(14) 0.0176(13) 0.0114(11) 0.0088(11) 0.0144(12)
C14B 0.0305(14) 0.0238(13) 0.0228(14) 0.0040(11) 0.0107(11) 0.0099(11)

loop_
_atom_type_symbol
_atom_type_description
_atom_type_scat_dispersion_real
_atom_type_scat_dispersion_imag
_atom_type_scat_source
C C 0.0033 0.0016 'International Tables Vol C Tables 4.2.6.8 and 6.1.1.4'
H H 0.0000 0.0000 'International Tables Vol C Tables 4.2.6.8 and 6.1.1.4'
N N 0.0061 0.0033 'International Tables Vol C Tables 4.2.6.8 and 6.1.1.4'
O O 0.0106 0.0060 'International Tables Vol C Tables 4.2.6.8 and 6.1.1.4'

loop_
_geom_angle_atom_site_label_1
_geom_angle_atom_site_label_2
_geom_angle_atom_site_label_3
_geom_angle
_geom_angle_site_symmetry_1
_geom_angle_site_symmetry_3
_geom_angle_publ_flag
C6A O3A H3A 108.2(19) . . ?
C14A O4A H4A 119(5) . . ?
C14A O5A H5A 117(5) . . ?
C1A N1A C3A 108.17(18) . . ?
C1A N1A C5A 123.20(19) . . ?
C3A N1A C5A 128.5(2) . . ?
C3A N2A C2A 105.36(19) . . ?
O1A C1A N1A 125.3(2) . . ?
O1A C1A C2A 131.2(2) . . ?
N1A C1A C2A 103.50(19) . . ?
N2A C2A C1A 108.78(19) . . ?
C7A C2A N2A 128.4(2) . . ?
C7A C2A C1A 122.8(2) . . ?
N1A C3A C4A 121.2(2) . . ?
N2A C3A N1A 114.1(2) . . ?
N2A C3A C4A 124.6(2) . . ?
C3A C4A H4AA 109.5 . . ?
C3A C4A H4AB 109.5 . . ?
C3A C4A H4AC 109.5 . . ?
H4AA C4A H4AB 109.5 . . ?
H4AA C4A H4AC 109.5 . . ?
H4AB C4A H4AC 109.5 . . ?
N1A C5A H5AA 109.0 . . ?
N1A C5A H5AB 109.0 . . ?
N1A C5A C6A 112.9(2) . . ?
H5AA C5A H5AB 107.8 . . ?
C6A C5A H5AA 109.0 . . ?
C6A C5A H5AB 109.0 . . ?
O2A C6A O3A 124.9(2) . . ?
O2A C6A C5A 123.2(2) . . ?
O3A C6A C5A 112.0(2) . . ?
C2A C7A H7A 115.6 . . ?
C2A C7A C8A 128.7(2) . . ?
C8A C7A H7A 115.6 . . ?
C9A C8A C7A 123.4(2) . . ?
C13A C8A C7A 118.3(2) . . ?
C13A C8A C9A 118.4(2) . . ?
C8A C9A H9A 119.8 . . ?
C10A C9A C8A 120.4(2) . . ?
C10A C9A H9A 119.8 . . ?
C9A C10A H10A 119.7 . . ?
C9A C10A C11A 120.6(2) . . ?
C11A C10A H10A 119.7 . . ?
C10A C11A C14A 120.3(2) . . ?
C12A C11A C10A 119.5(2) . . ?
C12A C11A C14A 120.2(2) . . ?
C11A C12A H12A 120.1 . . ?
C13A C12A C11A 119.9(2) . . ?
C13A C12A H12A 120.1 . . ?
C8A C13A H13A 119.4 . . ?
C12A C13A C8A 121.2(2) . . ?
C12A C13A H13A 119.4 . . ?
O4A C14A O5A 124.2(2) . . ?
O4A C14A C11A 118.7(2) . . ?
O5A C14A C11A 117.0(2) . . ?
C6B O3B H3B 110(2) . . ?
C14B O5B H5B 111(2) . . ?
C1B N1B C3B 108.7(2) . . ?
C1B N1B C5B 122.9(2) . . ?
C3B N1B C5B 126.9(2) . . ?
C3B N2B C2B 106.1(2) . . ?
O1B C1B N1B 125.5(2) . . ?
O1B C1B C2B 131.1(2) . . ?
N1B C1B C2B 103.4(2) . . ?
N2B C2B C1B 108.5(2) . . ?
C7B C2B N2B 128.7(2) . . ?
C7B C2B C1B 122.8(2) . . ?
N1B C3B C4B 122.1(2) . . ?
N2B C3B N1B 113.2(2) . . ?
N2B C3B C4B 124.7(2) . . ?
C3B C4B H4BA 109.5 . . ?
C3B C4B H4BB 109.5 . . ?
C3B C4B H4BC 109.5 . . ?
H4BA C4B H4BB 109.5 . . ?
H4BA C4B H4BC 109.5 . . ?
H4BB C4B H4BC 109.5 . . ?
N1B C5B H5BA 108.7 . . ?
N1B C5B H5BB 108.7 . . ?
N1B C5B C6B 114.3(2) . . ?
H5BA C5B H5BB 107.6 . . ?
C6B C5B H5BA 108.7 . . ?
C6B C5B H5BB 108.7 . . ?
O2B C6B O3B 125.9(3) . . ?
O2B C6B C5B 122.2(2) . . ?
O3B C6B C5B 111.9(2) . . ?
C2B C7B H7B 115.1 . . ?
C2B C7B C8B 129.7(2) . . ?
C8B C7B H7B 115.1 . . ?
C9B C8B C7B 123.6(2) . . ?
C9B C8B C13B 117.8(2) . . ?
C13B C8B C7B 118.5(2) . . ?
C8B C9B H9B 119.6 . . ?
C10B C9B C8B 120.8(2) . . ?
C10B C9B H9B 119.6 . . ?
C9B C10B H10B 119.8 . . ?
C9B C10B C11B 120.4(2) . . ?
C11B C10B H10B 119.8 . . ?
C10B C11B C14B 119.0(2) . . ?
C12B C11B C10B 119.4(2) . . ?
C12B C11B C14B 121.6(2) . . ?
C11B C12B H12B 120.1 . . ?
C13B C12B C11B 119.8(2) . . ?
C13B C12B H12B 120.1 . . ?
C8B C13B H13B 119.2 . . ?
C12B C13B C8B 121.6(2) . . ?
C12B C13B H13B 119.2 . . ?
O4B C14B O5B 123.3(2) . . ?
O4B C14B C11B 122.2(2) . . ?
O5B C14B C11B 114.6(2) . . ?

loop_
_geom_bond_atom_site_label_1
_geom_bond_atom_site_label_2
_geom_bond_distance
_geom_bond_site_symmetry_2
_geom_bond_publ_flag
O1A C1A 1.220(3) . ?
O2A C6A 1.224(3) . ?
O3A H3A 1.09(4) . ?
O3A C6A 1.311(3) . ?
O4A H4A 0.84(2) . ?
O4A C14A 1.261(3) . ?
O5A H5A 0.85(2) . ?
O5A C14A 1.278(3) . ?
N1A C1A 1.375(3) . ?
N1A C3A 1.384(3) . ?
N1A C5A 1.445(3) . ?
N2A C2A 1.411(3) . ?
N2A C3A 1.296(3) . ?
C1A C2A 1.474(3) . ?
C2A C7A 1.343(3) . ?
C3A C4A 1.483(3) . ?
C4A H4AA 0.9800 . ?
C4A H4AB 0.9800 . ?
C4A H4AC 0.9800 . ?
C5A H5AA 0.9900 . ?
C5A H5AB 0.9900 . ?
C5A C6A 1.503(3) . ?
C7A H7A 0.9500 . ?
C7A C8A 1.453(3) . ?
C8A C9A 1.400(3) . ?
C8A C13A 1.400(3) . ?
C9A H9A 0.9500 . ?
C9A C10A 1.378(3) . ?
C10A H10A 0.9500 . ?
C10A C11A 1.393(3) . ?
C11A C12A 1.390(3) . ?
C11A C14A 1.485(3) . ?
C12A H12A 0.9500 . ?
C12A C13A 1.378(3) . ?
C13A H13A 0.9500 . ?
O1B C1B 1.214(3) . ?
O2B C6B 1.210(3) . ?
O3B H3B 0.93(4) . ?
O3B C6B 1.313(3) . ?
O4B C14B 1.228(3) . ?
O5B H5B 0.93(4) . ?
O5B C14B 1.311(3) . ?
N1B C1B 1.376(3) . ?
N1B C3B 1.398(3) . ?
N1B C5B 1.449(3) . ?
N2B C2B 1.422(3) . ?
N2B C3B 1.293(3) . ?
C1B C2B 1.477(3) . ?
C2B C7B 1.341(4) . ?
C3B C4B 1.463(4) . ?
C4B H4BA 0.9800 . ?
C4B H4BB 0.9800 . ?
C4B H4BC 0.9800 . ?
C5B H5BA 0.9900 . ?
C5B H5BB 0.9900 . ?
C5B C6B 1.509(4) . ?
C7B H7B 0.9500 . ?
C7B C8B 1.466(3) . ?
C8B C9B 1.399(3) . ?
C8B C13B 1.401(4) . ?
C9B H9B 0.9500 . ?
C9B C10B 1.379(3) . ?
C10B H10B 0.9500 . ?
C10B C11B 1.398(3) . ?
C11B C12B 1.387(3) . ?
C11B C14B 1.483(3) . ?
C12B H12B 0.9500 . ?
C12B C13B 1.380(4) . ?
C13B H13B 0.9500 . ?

loop_
_geom_hbond_atom_site_label_D
_geom_hbond_atom_site_label_H
_geom_hbond_atom_site_label_A
_geom_hbond_distance_DH
_geom_hbond_distance_HA
_geom_hbond_distance_DA
_geom_hbond_angle_DHA
_geom_hbond_site_symmetry_A
O3A H3A O2A 1.09(4) 1.54(4) 2.621(2) 172(3) 2_565
O4A H4A O5A 0.84(2) 1.78(2) 2.622(2) 178(7) 2_645
O5A H5A O4A 0.85(2) 1.78(2) 2.622(2) 179(7) 2_645
O3B H3B O1A 0.93(4) 1.77(4) 2.602(3) 148(3) .
O5B H5B O4B 0.93(4) 1.74(4) 2.667(3) 175(4) 2_686

loop_
_geom_torsion_atom_site_label_1
_geom_torsion_atom_site_label_2
_geom_torsion_atom_site_label_3
_geom_torsion_atom_site_label_4
_geom_torsion
_geom_torsion_site_symmetry_1
_geom_torsion_site_symmetry_2
_geom_torsion_site_symmetry_3
_geom_torsion_site_symmetry_4
_geom_torsion_publ_flag
O1A C1A C2A N2A -176.4(2) . . . . ?
O1A C1A C2A C7A 4.5(4) . . . . ?
N1A C1A C2A N2A 1.3(2) . . . . ?
N1A C1A C2A C7A -177.8(2) . . . . ?
N1A C5A C6A O2A 7.6(3) . . . . ?
N1A C5A C6A O3A -172.72(19) . . . . ?
N2A C2A C7A C8A 5.2(4) . . . . ?
C1A N1A C3A N2A -0.9(3) . . . . ?
C1A N1A C3A C4A 179.2(2) . . . . ?
C1A N1A C5A C6A 106.8(3) . . . . ?
C1A C2A C7A C8A -175.9(2) . . . . ?
C2A N2A C3A N1A 1.6(3) . . . . ?
C2A N2A C3A C4A -178.5(2) . . . . ?
C2A C7A C8A C9A 17.7(4) . . . . ?
C2A C7A C8A C13A -164.1(2) . . . . ?
C3A N1A C1A O1A 177.5(2) . . . . ?
C3A N1A C1A C2A -0.3(2) . . . . ?
C3A N1A C5A C6A -76.8(3) . . . . ?
C3A N2A C2A C1A -1.8(3) . . . . ?
C3A N2A C2A C7A 177.3(2) . . . . ?
C5A N1A C1A O1A -5.4(4) . . . . ?
C5A N1A C1A C2A 176.7(2) . . . . ?
C5A N1A C3A N2A -177.7(2) . . . . ?
C5A N1A C3A C4A 2.4(4) . . . . ?
C7A C8A C9A C10A 176.9(2) . . . . ?
C7A C8A C13A C12A -178.0(2) . . . . ?
C8A C9A C10A C11A 0.7(3) . . . . ?
C9A C8A C13A C12A 0.4(3) . . . . ?
C9A C10A C11A C12A 0.8(3) . . . . ?
C9A C10A C11A C14A -176.8(2) . . . . ?
C10A C11A C12A C13A -1.8(3) . . . . ?
C10A C11A C14A O4A -5.2(3) . . . . ?
C10A C11A C14A O5A 173.4(2) . . . . ?
C11A C12A C13A C8A 1.2(3) . . . . ?
C12A C11A C14A O4A 177.2(2) . . . . ?
C12A C11A C14A O5A -4.2(3) . . . . ?
C13A C8A C9A C10A -1.3(3) . . . . ?
C14A C11A C12A C13A 175.9(2) . . . . ?
O1B C1B C2B N2B -177.3(3) . . . . ?
O1B C1B C2B C7B 2.6(5) . . . . ?
N1B C1B C2B N2B 2.3(3) . . . . ?
N1B C1B C2B C7B -177.8(2) . . . . ?
N1B C5B C6B O2B -175.5(2) . . . . ?
N1B C5B C6B O3B 4.6(3) . . . . ?
N2B C2B C7B C8B -0.7(5) . . . . ?
C1B N1B C3B N2B 3.5(3) . . . . ?
C1B N1B C3B C4B -175.1(2) . . . . ?
C1B N1B C5B C6B 90.4(3) . . . . ?
C1B C2B C7B C8B 179.4(3) . . . . ?
C2B N2B C3B N1B -1.9(3) . . . . ?
C2B N2B C3B C4B 176.7(3) . . . . ?
C2B C7B C8B C9B -0.8(4) . . . . ?
C2B C7B C8B C13B 176.7(3) . . . . ?
C3B N1B C1B O1B 176.3(3) . . . . ?
C3B N1B C1B C2B -3.3(3) . . . . ?
C3B N1B C5B C6B -74.3(3) . . . . ?
C3B N2B C2B C1B -0.3(3) . . . . ?
C3B N2B C2B C7B 179.8(3) . . . . ?
C5B N1B C1B O1B 9.2(4) . . . . ?
C5B N1B C1B C2B -170.5(2) . . . . ?
C5B N1B C3B N2B 170.0(2) . . . . ?
C5B N1B C3B C4B -8.6(4) . . . . ?
C7B C8B C9B C10B 176.5(2) . . . . ?
C7B C8B C13B C12B -176.6(2) . . . . ?
C8B C9B C10B C11B 0.2(4) . . . . ?
C9B C8B C13B C12B 1.1(4) . . . . ?
C9B C10B C11B C12B 0.7(4) . . . . ?
C9B C10B C11B C14B -179.7(2) . . . . ?
C10B C11B C12B C13B -0.7(4) . . . . ?
C10B C11B C14B O4B 3.7(4) . . . . ?
C10B C11B C14B O5B -176.4(2) . . . . ?
C11B C12B C13B C8B -0.2(4) . . . . ?
C12B C11B C14B O4B -176.7(3) . . . . ?
C12B C11B C14B O5B 3.2(4) . . . . ?
C13B C8B C9B C10B -1.1(4) . . . . ?
C14B C11B C12B C13B 179.7(2) . . . . ?
